data_7249211
loop_
_publ_author_name
'Kalavalapudi, Likhitha'
'Palani, Sivanarayanan'
'Nechipadappu, Sunil Kumar'

_publ_section_title
;
 Serendipitous discovery of a novel polymorph of an immunosuppressant drug
 azathioprine: phase transformation, solubility, dissolution and stability
 study
;
_journal_issue 37
_journal_name_full CrystEngComm
_journal_page_first 5187
_journal_page_last 5201
_journal_paper_doi 10.1039/D4CE00589A
_journal_volume 26
_journal_year 2024
_chemical_formula_moiety 'C9 H7 N7 O2 S, O'
_chemical_formula_sum 'C9 H7 N7 O3 S'
_chemical_formula_weight 293.28
_chemical_name_common 'Azathioprine monohydrate'
_chemical_name_systematic 'Azathioprine monohydrate'
_space_group_crystal_system monoclinic
_space_group_IT_number 14
_space_group_name_Hall '-P 2ybc'
_space_group_name_H-M_alt 'P 1 21/c 1'
_atom_sites_solution_hydrogens mixed
_atom_sites_solution_primary difmap
_atom_sites_solution_secondary difmap
_audit_creation_method SHELXL-2019/3
_audit_update_record
;
2024-06-08 deposited with the CCDC.	2024-08-14 downloaded from the CCDC.
;
_cell_angle_alpha 90
_cell_angle_beta 91.789(2)
_cell_angle_gamma 90
_cell_formula_units_Z 8
_cell_length_a 4.5053(3)
_cell_length_b 25.0747(13)
_cell_length_c 24.4596(13)
_cell_measurement_reflns_used 4567
_cell_measurement_temperature 294(2)
_cell_measurement_theta_max 21.62
_cell_measurement_theta_min 2.32
_cell_volume 2761.8(3)
_computing_cell_refinement '<i>SAINT</i> (Bruker, 2016)'
_computing_data_collection '<i>APEX3</i> (Bruker, 2016)'
_computing_data_reduction 'Bruker SAINT'
_computing_molecular_graphics 'Bruker SHELXTL'
_computing_publication_material 'Bruker SHELXTL'
_computing_structure_refinement '<i>SHELXL2014</i> (Sheldrick, 2015)'
_computing_structure_solution '<i>SHELXT</i> (Sheldrick, 2015)'
_diffrn_ambient_temperature 294(2)
_diffrn_measured_fraction_theta_full 0.997
_diffrn_measured_fraction_theta_max 0.997
_diffrn_measurement_device_type 'Bruker D8 QUEST PHOTON-III'
_diffrn_measurement_method '\w and \f'
_diffrn_radiation_type MoK\a
_diffrn_radiation_wavelength 0.71073
_diffrn_reflns_av_R_equivalents 0.0534
_diffrn_reflns_av_unetI/netI 0.0520
_diffrn_reflns_Laue_measured_fraction_full 0.997
_diffrn_reflns_Laue_measured_fraction_max 0.997
_diffrn_reflns_limit_h_max 5
_diffrn_reflns_limit_h_min -5
_diffrn_reflns_limit_k_max 28
_diffrn_reflns_limit_k_min -29
_diffrn_reflns_limit_l_max 29
_diffrn_reflns_limit_l_min -29
_diffrn_reflns_number 25692
_diffrn_reflns_point_group_measured_fraction_full 0.997
_diffrn_reflns_point_group_measured_fraction_max 0.997
_diffrn_reflns_theta_full 24.999
_diffrn_reflns_theta_max 24.999
_diffrn_reflns_theta_min 2.575
_exptl_absorpt_coefficient_mu 0.253
_exptl_absorpt_correction_T_max 0.7461
_exptl_absorpt_correction_T_min 0.6661
_exptl_absorpt_correction_type multi-scan
_exptl_absorpt_process_details
;
 SADABS 2016/2: Krause, L., Herbst-Irmer, R., Sheldrick G.M. & Stalke D.,
 J. Appl. Cryst. 48 (2015) 3-10
;
_exptl_crystal_density_diffrn 1.411
_exptl_crystal_description plate
_exptl_crystal_F_000 1200
_exptl_crystal_recrystallization_method 'Re-crystallisation from solvent: Acetone'
_exptl_crystal_size_max 0.200
_exptl_crystal_size_mid 0.100
_exptl_crystal_size_min 0.080
_refine_diff_density_max 0.588
_refine_diff_density_min -0.441
_refine_diff_density_rms 0.075
_refine_ls_extinction_method none
_refine_ls_goodness_of_fit_ref 1.030
_refine_ls_hydrogen_treatment mixed
_refine_ls_matrix_type full
_refine_ls_number_parameters 378
_refine_ls_number_reflns 4865
_refine_ls_number_restraints 2
_refine_ls_restrained_S_all 1.030
_refine_ls_R_factor_all 0.1100
_refine_ls_R_factor_gt 0.0661
_refine_ls_shift/su_max 0.001
_refine_ls_shift/su_mean 0.000
_refine_ls_structure_factor_coef Fsqd
_refine_ls_weighting_details 'w=1/[\s^2^(Fo^2^)+(0.1268P)^2^+1.2499P] where P=(Fo^2^+2Fc^2^)/3'
_refine_ls_weighting_scheme calc
_refine_ls_wR_factor_gt 0.1855
_refine_ls_wR_factor_ref 0.2204
_reflns_Friedel_coverage 0.000
_reflns_number_gt 3056
_reflns_number_total 4865
_reflns_threshold_expression 'I > 2\s(I)'
_cod_data_source_file d4ce00589a2.cif
_cod_data_source_block KB1325_0m
_cod_depositor_comments 'Adding full bibliography for 7249210--7249213.cif.'
_cod_original_sg_symbol_H-M 'P 21/c'
_cod_database_code 7249211
_shelx_shelxl_version_number 2019/3
_shelx_space_group_comment
;
The symmetry employed for this shelxl refinement is uniquely defined
by the following loop, which should always be used as a source of
symmetry information in preference to the above space-group names.
They are only intended as comments.
;
_shelx_estimated_absorpt_t_min 0.951
_shelx_estimated_absorpt_t_max 0.980

loop_
_space_group_symop_operation_xyz
'x, y, z'
'-x, y+1/2, -z+1/2'
'-x, -y, -z'
'x, -y-1/2, z-1/2'

loop_
_atom_site_label
_atom_site_type_symbol
_atom_site_fract_x
_atom_site_fract_y
_atom_site_fract_z
_atom_site_U_iso_or_equiv
_atom_site_adp_type
_atom_site_occupancy
_atom_site_site_symmetry_order
_atom_site_calc_flag
_atom_site_refinement_flags_posn
_atom_site_refinement_flags_adp
_atom_site_refinement_flags_occupancy
_atom_site_disorder_assembly
_atom_site_disorder_group
C1A C 0.9287(12) 0.93729(19) 0.4167(2) 0.0665(14) Uani 1 1 d . . . . .
H1A H 1.032943 0.955297 0.390193 0.080 Uiso 1 1 calc R U . . .
C2A C 0.6347(10) 0.92361(16) 0.48341(17) 0.0483(10) Uani 1 1 d . . . . .
C3A C 0.7545(9) 0.87592(16) 0.46549(16) 0.0462(10) Uani 1 1 d . . . . .
C4A C 0.6669(9) 0.83001(15) 0.49259(16) 0.0429(10) Uani 1 1 d . . . . .
C5A C 0.3777(10) 0.88214(15) 0.54606(16) 0.0472(10) Uani 1 1 d . . . . .
H5A H 0.244719 0.883261 0.574355 0.057 Uiso 1 1 calc R U . . .
C6A C 0.6678(9) 0.72596(15) 0.52150(16) 0.0441(10) Uani 1 1 d . . . . .
C7A C 0.9660(10) 0.76236(17) 0.60349(18) 0.0545(11) Uani 1 1 d . . . . .
H7AA H 1.126206 0.770591 0.579932 0.082 Uiso 1 1 calc R U . . .
H7AB H 1.043914 0.746174 0.636483 0.082 Uiso 1 1 calc R U . . .
H7AC H 0.862650 0.794555 0.612328 0.082 Uiso 1 1 calc R U . . .
C8A C 0.6200(10) 0.68514(17) 0.60031(19) 0.0552(11) Uani 1 1 d . . . . .
H8A H 0.646464 0.677005 0.637239 0.066 Uiso 1 1 calc R U . . .
C9A C 0.4749(9) 0.68341(16) 0.51846(18) 0.0495(11) Uani 1 1 d . . . . .
N1A N 0.9436(9) 0.88493(15) 0.42305(15) 0.0612(10) Uani 1 1 d . . . . .
N2A N 0.7508(9) 0.96257(16) 0.45177(17) 0.0595(10) Uani 1 1 d D . . . .
H1N H 0.713(11) 0.9972(9) 0.453(2) 0.078(17) Uiso 1 1 d D . . . .
N3A N 0.4425(8) 0.92917(13) 0.52380(14) 0.0501(9) Uani 1 1 d . . . . .
N4A N 0.4773(7) 0.83387(12) 0.53333(13) 0.0450(8) Uani 1 1 d . . . . .
N5A N 0.7610(7) 0.72549(12) 0.57569(14) 0.0455(8) Uani 1 1 d . . . . .
N6A N 0.4412(9) 0.65844(14) 0.56683(17) 0.0607(10) Uani 1 1 d . . . . .
N7A N 0.3114(10) 0.66464(16) 0.47124(18) 0.0639(11) Uani 1 1 d . . . . .
O1A O 0.3736(9) 0.68272(15) 0.42704(17) 0.0874(12) Uani 1 1 d . . . . .
O2A O 0.1160(9) 0.63114(16) 0.47788(18) 0.0958(13) Uani 1 1 d . . . . .
S1A S 0.8082(3) 0.76792(4) 0.47259(4) 0.0566(4) Uani 1 1 d . . . . .
C1B C 0.0430(10) 0.43957(16) 0.41438(18) 0.0533(11) Uani 1 1 d . . . . .
H1B H -0.075410 0.411322 0.425166 0.064 Uiso 1 1 calc R U . . .
C2B C 0.3691(9) 0.50380(15) 0.41939(15) 0.0393(9) Uani 1 1 d . . . . .
C3B C 0.2484(9) 0.49835(14) 0.36617(15) 0.0402(9) Uani 1 1 d . . . . .
C4B C 0.3507(9) 0.53400(15) 0.32802(15) 0.0403(9) Uani 1 1 d . . . . .
C5B C 0.6555(9) 0.57044(16) 0.39441(15) 0.0440(10) Uani 1 1 d . . . . .
H5B H 0.799092 0.595929 0.403214 0.053 Uiso 1 1 calc R U . . .
C6B C 0.3602(9) 0.58705(17) 0.23174(15) 0.0449(10) Uani 1 1 d . . . . .
C7B C 0.0983(11) 0.65510(19) 0.29049(19) 0.0664(13) Uani 1 1 d . . . . .
H7BA H 0.019905 0.689898 0.282331 0.100 Uiso 1 1 calc R U . . .
H7BB H 0.210791 0.656250 0.324452 0.100 Uiso 1 1 calc R U . . .
H7BC H -0.062376 0.630211 0.293452 0.100 Uiso 1 1 calc R U . . .
C8B C 0.4424(12) 0.6710(2) 0.2129(2) 0.0684(14) Uani 1 1 d . . . . .
H8B H 0.434875 0.707962 0.215009 0.082 Uiso 1 1 calc R U . . .
C9B C 0.5487(10) 0.59340(19) 0.18909(16) 0.0544(12) Uani 1 1 d . . . . .
N1B N 0.2333(8) 0.46580(13) 0.44976(14) 0.0466(9) Uani 1 1 d D . . . .
H2N H 0.282(7) 0.4618(14) 0.4850(8) 0.032(10) Uiso 1 1 d D . . . .
N2B N 0.0412(8) 0.45761(13) 0.36367(14) 0.0511(9) Uani 1 1 d . . . . .
N3B N 0.5750(7) 0.53933(13) 0.43530(12) 0.0442(8) Uani 1 1 d . . . . .
N4B N 0.5576(7) 0.56997(12) 0.34231(12) 0.0424(8) Uani 1 1 d . . . . .
N5B N 0.2921(8) 0.63812(14) 0.24641(13) 0.0506(9) Uani 1 1 d . . . . .
N6B N 0.5997(10) 0.64502(17) 0.17726(16) 0.0682(11) Uani 1 1 d . . . . .
N7B N 0.6834(9) 0.5518(2) 0.15812(14) 0.0636(11) Uani 1 1 d . . . . .
O1B O 0.8929(8) 0.56346(18) 0.12948(15) 0.0917(12) Uani 1 1 d . . . . .
O2B O 0.5805(9) 0.50690(17) 0.16167(15) 0.0874(12) Uani 1 1 d . . . . .
S1B S 0.2089(3) 0.53049(5) 0.26018(4) 0.0530(4) Uani 1 1 d . . . . .
O1W O -0.275(4) 0.3974(4) 0.2817(5) 0.239(6) Uani 0.566(6) 1 d . . P A 1
O2W O 1.244(4) 0.8061(7) 0.3499(6) 0.272(7) Uani 0.566(6) 1 d . . P A 1
O1WD O -0.304(6) 0.2994(6) 0.2654(7) 0.239(6) Uani 0.434(6) 1 d . . P A 2
O2WD O 1.650(6) 0.7749(9) 0.3209(9) 0.272(7) Uani 0.434(6) 1 d . . P A 2

loop_
_atom_site_aniso_label
_atom_site_aniso_U_11
_atom_site_aniso_U_22
_atom_site_aniso_U_33
_atom_site_aniso_U_23
_atom_site_aniso_U_13
_atom_site_aniso_U_12
C1A 0.075(4) 0.057(3) 0.068(3) 0.022(3) 0.013(3) -0.009(3)
C2A 0.049(3) 0.040(2) 0.054(2) 0.010(2) -0.008(2) -0.004(2)
C3A 0.051(3) 0.039(2) 0.049(2) 0.0030(18) 0.0010(19) -0.0041(19)
C4A 0.041(2) 0.042(2) 0.046(2) -0.0008(18) -0.0021(18) -0.0045(18)
C5A 0.056(3) 0.038(2) 0.048(2) 0.0015(19) 0.0065(19) 0.000(2)
C6A 0.052(3) 0.028(2) 0.052(2) -0.0046(17) 0.0051(19) 0.0012(18)
C7A 0.056(3) 0.049(3) 0.058(3) -0.011(2) 0.002(2) -0.007(2)
C8A 0.059(3) 0.045(3) 0.061(3) 0.005(2) 0.007(2) 0.000(2)
C9A 0.047(3) 0.036(2) 0.066(3) -0.010(2) -0.002(2) 0.0024(19)
N1A 0.068(3) 0.055(2) 0.061(2) 0.0134(19) 0.014(2) -0.0025(19)
N2A 0.063(3) 0.043(2) 0.073(3) 0.015(2) 0.002(2) -0.001(2)
N3A 0.056(2) 0.0360(19) 0.058(2) -0.0003(16) -0.0020(18) 0.0019(16)
N4A 0.047(2) 0.038(2) 0.0500(19) -0.0012(15) 0.0072(16) -0.0018(16)
N5A 0.046(2) 0.0330(18) 0.058(2) -0.0002(16) 0.0045(16) -0.0024(15)
N6A 0.059(3) 0.046(2) 0.078(3) 0.010(2) 0.007(2) -0.0072(18)
N7A 0.067(3) 0.050(3) 0.074(3) -0.017(2) -0.009(2) 0.010(2)
O1A 0.117(3) 0.073(2) 0.071(2) -0.021(2) -0.017(2) -0.003(2)
O2A 0.075(3) 0.086(3) 0.126(3) -0.034(2) -0.010(2) -0.031(2)
S1A 0.0748(9) 0.0408(7) 0.0553(7) -0.0011(5) 0.0190(6) 0.0025(5)
C1B 0.056(3) 0.040(2) 0.065(3) 0.012(2) 0.006(2) -0.003(2)
C2B 0.040(2) 0.039(2) 0.039(2) 0.0091(17) 0.0060(17) 0.0054(18)
C3B 0.040(2) 0.038(2) 0.043(2) 0.0027(17) 0.0061(17) 0.0007(17)
C4B 0.043(2) 0.039(2) 0.038(2) 0.0014(17) 0.0055(17) -0.0004(19)
C5B 0.047(2) 0.044(2) 0.041(2) 0.0005(18) 0.0018(18) -0.0041(19)
C6B 0.049(3) 0.052(3) 0.034(2) 0.0058(18) -0.0037(18) -0.002(2)
C7B 0.072(3) 0.061(3) 0.066(3) -0.005(2) 0.000(3) 0.010(3)
C8B 0.082(4) 0.064(3) 0.057(3) 0.022(3) -0.014(3) -0.009(3)
C9B 0.053(3) 0.072(3) 0.038(2) 0.004(2) -0.0019(19) -0.014(2)
N1B 0.050(2) 0.045(2) 0.0450(19) 0.0110(17) 0.0012(17) 0.0003(16)
N2B 0.055(2) 0.043(2) 0.055(2) 0.0026(17) 0.0015(17) -0.0035(17)
N3B 0.047(2) 0.047(2) 0.0391(17) 0.0044(15) 0.0027(15) 0.0007(16)
N4B 0.046(2) 0.0425(19) 0.0393(18) 0.0025(14) 0.0043(15) -0.0021(16)
N5B 0.058(2) 0.051(2) 0.0435(19) 0.0104(17) -0.0008(16) -0.0033(18)
N6B 0.075(3) 0.078(3) 0.052(2) 0.017(2) 0.002(2) -0.018(2)
N7B 0.057(3) 0.095(3) 0.039(2) -0.003(2) 0.0002(19) -0.001(2)
O1B 0.061(2) 0.152(4) 0.064(2) -0.001(2) 0.0238(19) -0.008(2)
O2B 0.096(3) 0.091(3) 0.076(2) -0.027(2) 0.025(2) -0.007(2)
S1B 0.0640(8) 0.0547(7) 0.0401(6) 0.0020(5) -0.0016(5) -0.0135(6)
O1W 0.426(19) 0.127(7) 0.164(8) -0.048(6) 0.002(10) -0.070(9)
O2W 0.317(17) 0.297(16) 0.202(12) -0.093(11) 0.009(11) 0.033(13)
O1WD 0.426(19) 0.127(7) 0.164(8) -0.048(6) 0.002(10) -0.070(9)
O2WD 0.317(17) 0.297(16) 0.202(12) -0.093(11) 0.009(11) 0.033(13)

loop_
_atom_type_symbol
_atom_type_description
_atom_type_scat_dispersion_real
_atom_type_scat_dispersion_imag
_atom_type_scat_source
C C 0.0033 0.0016 'International Tables Vol C Tables 4.2.6.8 and 6.1.1.4'
H H 0.0000 0.0000 'International Tables Vol C Tables 4.2.6.8 and 6.1.1.4'
N N 0.0061 0.0033 'International Tables Vol C Tables 4.2.6.8 and 6.1.1.4'
O O 0.0106 0.0060 'International Tables Vol C Tables 4.2.6.8 and 6.1.1.4'
S S 0.1246 0.1234 'International Tables Vol C Tables 4.2.6.8 and 6.1.1.4'

loop_
_geom_angle_atom_site_label_1
_geom_angle_atom_site_label_2
_geom_angle_atom_site_label_3
_geom_angle
_geom_angle_site_symmetry_1
_geom_angle_site_symmetry_3
_geom_angle_publ_flag
N1A C1A N2A 114.9(4) . . ?
N1A C1A H1A 122.6 . . ?
N2A C1A H1A 122.6 . . ?
N3A C2A N2A 127.8(4) . . ?
N3A C2A C3A 126.0(4) . . ?
N2A C2A C3A 106.2(4) . . ?
N1A C3A C2A 110.5(4) . . ?
N1A C3A C4A 133.1(4) . . ?
C2A C3A C4A 116.3(4) . . ?
N4A C4A C3A 119.5(4) . . ?
N4A C4A S1A 121.1(3) . . ?
C3A C4A S1A 119.3(3) . . ?
N4A C5A N3A 128.9(4) . . ?
N4A C5A H5A 115.5 . . ?
N3A C5A H5A 115.5 . . ?
C9A C6A N5A 102.6(3) . . ?
C9A C6A S1A 132.7(3) . . ?
N5A C6A S1A 124.4(3) . . ?
N5A C7A H7AA 109.5 . . ?
N5A C7A H7AB 109.5 . . ?
H7AA C7A H7AB 109.5 . . ?
N5A C7A H7AC 109.5 . . ?
H7AA C7A H7AC 109.5 . . ?
H7AB C7A H7AC 109.5 . . ?
N6A C8A N5A 113.1(4) . . ?
N6A C8A H8A 123.4 . . ?
N5A C8A H8A 123.4 . . ?
N6A C9A C6A 113.6(4) . . ?
N6A C9A N7A 119.1(4) . . ?
C6A C9A N7A 127.4(4) . . ?
C1A N1A C3A 102.7(4) . . ?
C1A N2A C2A 105.7(4) . . ?
C1A N2A H1N 127(3) . . ?
C2A N2A H1N 127(3) . . ?
C5A N3A C2A 111.3(3) . . ?
C5A N4A C4A 117.9(3) . . ?
C8A N5A C6A 107.6(3) . . ?
C8A N5A C7A 124.6(4) . . ?
C6A N5A C7A 127.7(3) . . ?
C8A N6A C9A 103.1(4) . . ?
O1A N7A O2A 124.0(5) . . ?
O1A N7A C9A 118.0(4) . . ?
O2A N7A C9A 118.0(5) . . ?
C6A S1A C4A 101.72(19) . . ?
N2B C1B N1B 114.5(4) . . ?
N2B C1B H1B 122.7 . . ?
N1B C1B H1B 122.7 . . ?
N3B C2B N1B 128.8(3) . . ?
N3B C2B C3B 125.6(3) . . ?
N1B C2B C3B 105.7(3) . . ?
C4B C3B N2B 133.4(4) . . ?
C4B C3B C2B 115.9(3) . . ?
N2B C3B C2B 110.8(3) . . ?
N4B C4B C3B 120.3(3) . . ?
N4B C4B S1B 120.7(3) . . ?
C3B C4B S1B 119.0(3) . . ?
N3B C5B N4B 128.6(4) . . ?
N3B C5B H5B 115.7 . . ?
N4B C5B H5B 115.7 . . ?
N5B C6B C9B 103.9(4) . . ?
N5B C6B S1B 124.6(3) . . ?
C9B C6B S1B 131.4(4) . . ?
N5B C7B H7BA 109.5 . . ?
N5B C7B H7BB 109.5 . . ?
H7BA C7B H7BB 109.5 . . ?
N5B C7B H7BC 109.5 . . ?
H7BA C7B H7BC 109.5 . . ?
H7BB C7B H7BC 109.5 . . ?
N6B C8B N5B 113.0(4) . . ?
N6B C8B H8B 123.5 . . ?
N5B C8B H8B 123.5 . . ?
N6B C9B C6B 112.8(4) . . ?
N6B C9B N7B 120.5(4) . . ?
C6B C9B N7B 126.7(4) . . ?
C2B N1B C1B 105.9(3) . . ?
C2B N1B H2N 120(2) . . ?
C1B N1B H2N 134(2) . . ?
C1B N2B C3B 103.1(4) . . ?
C5B N3B C2B 112.1(3) . . ?
C5B N4B C4B 117.6(3) . . ?
C8B N5B C6B 106.8(4) . . ?
C8B N5B C7B 125.8(4) . . ?
C6B N5B C7B 127.3(4) . . ?
C8B N6B C9B 103.5(4) . . ?
O2B N7B O1B 124.0(5) . . ?
O2B N7B C9B 117.7(4) . . ?
O1B N7B C9B 118.3(5) . . ?
C6B S1B C4B 101.67(18) . . ?

loop_
_geom_bond_atom_site_label_1
_geom_bond_atom_site_label_2
_geom_bond_distance
_geom_bond_site_symmetry_2
_geom_bond_publ_flag
C1A N1A 1.323(6) . ?
C1A N2A 1.349(6) . ?
C1A H1A 0.9300 . ?
C2A N3A 1.341(5) . ?
C2A N2A 1.361(5) . ?
C2A C3A 1.388(6) . ?
C3A N1A 1.382(5) . ?
C3A C4A 1.391(5) . ?
C4A N4A 1.336(5) . ?
C4A S1A 1.757(4) . ?
C5A N4A 1.331(5) . ?
C5A N3A 1.335(5) . ?
C5A H5A 0.9300 . ?
C6A C9A 1.377(6) . ?
C6A N5A 1.378(5) . ?
C6A S1A 1.728(4) . ?
C7A N5A 1.460(5) . ?
C7A H7AA 0.9600 . ?
C7A H7AB 0.9600 . ?
C7A H7AC 0.9600 . ?
C8A N6A 1.314(6) . ?
C8A N5A 1.347(5) . ?
C8A H8A 0.9300 . ?
C9A N6A 1.351(6) . ?
C9A N7A 1.430(6) . ?
N2A H1N 0.886(19) . ?
N7A O1A 1.213(5) . ?
N7A O2A 1.231(5) . ?
C1B N2B 1.320(5) . ?
C1B N1B 1.367(5) . ?
C1B H1B 0.9300 . ?
C2B N3B 1.335(5) . ?
C2B N1B 1.365(5) . ?
C2B C3B 1.402(5) . ?
C3B C4B 1.382(5) . ?
C3B N2B 1.384(5) . ?
C4B N4B 1.336(5) . ?
C4B S1B 1.761(4) . ?
C5B N3B 1.328(5) . ?
C5B N4B 1.335(5) . ?
C5B H5B 0.9300 . ?
C6B N5B 1.367(5) . ?
C6B C9B 1.375(6) . ?
C6B S1B 1.729(4) . ?
C7B N5B 1.471(6) . ?
C7B H7BA 0.9600 . ?
C7B H7BB 0.9600 . ?
C7B H7BC 0.9600 . ?
C8B N6B 1.313(7) . ?
C8B N5B 1.357(6) . ?
C8B H8B 0.9300 . ?
C9B N6B 1.347(6) . ?
C9B N7B 1.435(6) . ?
N1B H2N 0.888(18) . ?
N7B O2B 1.222(5) . ?
N7B O1B 1.228(5) . ?

loop_
_geom_hbond_atom_site_label_D
_geom_hbond_atom_site_label_H
_geom_hbond_atom_site_label_A
_geom_hbond_distance_DH
_geom_hbond_distance_HA
_geom_hbond_distance_DA
_geom_hbond_angle_DHA
_geom_hbond_site_symmetry_A
_geom_hbond_publ_flag
N2A H1N N3A 0.886(19) 2.06(2) 2.919(5) 164(5) 3_676 yes
N1B H2N N3B 0.888(18) 2.034(19) 2.918(5) 173(3) 3_666 yes

loop_
_geom_torsion_atom_site_label_1
_geom_torsion_atom_site_label_2
_geom_torsion_atom_site_label_3
_geom_torsion_atom_site_label_4
_geom_torsion
_geom_torsion_site_symmetry_1
_geom_torsion_site_symmetry_2
_geom_torsion_site_symmetry_3
_geom_torsion_site_symmetry_4
_geom_torsion_publ_flag
N3A C2A C3A N1A 179.8(4) . . . . ?
N2A C2A C3A N1A 0.0(5) . . . . ?
N3A C2A C3A C4A -0.5(6) . . . . ?
N2A C2A C3A C4A 179.7(4) . . . . ?
N1A C3A C4A N4A 179.6(4) . . . . ?
C2A C3A C4A N4A 0.0(6) . . . . ?
N1A C3A C4A S1A -0.3(6) . . . . ?
C2A C3A C4A S1A -179.9(3) . . . . ?
N5A C6A C9A N6A 1.4(5) . . . . ?
S1A C6A C9A N6A 174.9(3) . . . . ?
N5A C6A C9A N7A -179.6(4) . . . . ?
S1A C6A C9A N7A -6.1(7) . . . . ?
N2A C1A N1A C3A 0.9(6) . . . . ?
C2A C3A N1A C1A -0.5(5) . . . . ?
C4A C3A N1A C1A 179.9(5) . . . . ?
N1A C1A N2A C2A -0.9(6) . . . . ?
N3A C2A N2A C1A -179.3(4) . . . . ?
C3A C2A N2A C1A 0.5(5) . . . . ?
N4A C5A N3A C2A 0.2(6) . . . . ?
N2A C2A N3A C5A -179.8(4) . . . . ?
C3A C2A N3A C5A 0.4(6) . . . . ?
N3A C5A N4A C4A -0.6(6) . . . . ?
C3A C4A N4A C5A 0.5(6) . . . . ?
S1A C4A N4A C5A -179.6(3) . . . . ?
N6A C8A N5A C6A 0.3(5) . . . . ?
N6A C8A N5A C7A 178.3(4) . . . . ?
C9A C6A N5A C8A -1.0(4) . . . . ?
S1A C6A N5A C8A -175.3(3) . . . . ?
C9A C6A N5A C7A -178.9(4) . . . . ?
S1A C6A N5A C7A 6.8(6) . . . . ?
N5A C8A N6A C9A 0.5(5) . . . . ?
C6A C9A N6A C8A -1.2(5) . . . . ?
N7A C9A N6A C8A 179.7(4) . . . . ?
N6A C9A N7A O1A -170.3(4) . . . . ?
C6A C9A N7A O1A 10.8(7) . . . . ?
N6A C9A N7A O2A 9.7(6) . . . . ?
C6A C9A N7A O2A -169.2(4) . . . . ?
C9A C6A S1A C4A 117.3(4) . . . . ?
N5A C6A S1A C4A -70.3(4) . . . . ?
N4A C4A S1A C6A -5.7(4) . . . . ?
C3A C4A S1A C6A 174.2(3) . . . . ?
N3B C2B C3B C4B -1.4(6) . . . . ?
N1B C2B C3B C4B 178.8(3) . . . . ?
N3B C2B C3B N2B 179.8(4) . . . . ?
N1B C2B C3B N2B 0.0(4) . . . . ?
N2B C3B C4B N4B -180.0(4) . . . . ?
C2B C3B C4B N4B 1.6(5) . . . . ?
N2B C3B C4B S1B -1.0(6) . . . . ?
C2B C3B C4B S1B -179.5(3) . . . . ?
N5B C6B C9B N6B 0.3(5) . . . . ?
S1B C6B C9B N6B 175.9(3) . . . . ?
N5B C6B C9B N7B -179.1(4) . . . . ?
S1B C6B C9B N7B -3.5(7) . . . . ?
N3B C2B N1B C1B -179.4(4) . . . . ?
C3B C2B N1B C1B 0.4(4) . . . . ?
N2B C1B N1B C2B -0.6(5) . . . . ?
N1B C1B N2B C3B 0.6(5) . . . . ?
C4B C3B N2B C1B -178.9(4) . . . . ?
C2B C3B N2B C1B -0.4(5) . . . . ?
N4B C5B N3B C2B 0.1(6) . . . . ?
N1B C2B N3B C5B -179.7(4) . . . . ?
C3B C2B N3B C5B 0.6(6) . . . . ?
N3B C5B N4B C4B 0.1(6) . . . . ?
C3B C4B N4B C5B -1.1(5) . . . . ?
S1B C4B N4B C5B -180.0(3) . . . . ?
N6B C8B N5B C6B 0.8(5) . . . . ?
N6B C8B N5B C7B 179.8(4) . . . . ?
C9B C6B N5B C8B -0.6(4) . . . . ?
S1B C6B N5B C8B -176.6(3) . . . . ?
C9B C6B N5B C7B -179.6(4) . . . . ?
S1B C6B N5B C7B 4.4(6) . . . . ?
N5B C8B N6B C9B -0.6(5) . . . . ?
C6B C9B N6B C8B 0.2(5) . . . . ?
N7B C9B N6B C8B 179.6(4) . . . . ?
N6B C9B N7B O2B -163.7(4) . . . . ?
C6B C9B N7B O2B 15.7(6) . . . . ?
N6B C9B N7B O1B 15.9(6) . . . . ?
C6B C9B N7B O1B -164.8(4) . . . . ?
N5B C6B S1B C4B -65.8(4) . . . . ?
C9B C6B S1B C4B 119.4(4) . . . . ?
N4B C4B S1B C6B -9.0(4) . . . . ?
C3B C4B S1B C6B 172.1(3) . . . . ?
